data_4121290
loop_
_publ_author_name
'Gang Wu'
'Jiaquan Bai'
'Yuan Jiang'
'Guanghua Li'
'Jian Huang'
'Yi Li'
'Christopher E. Anson'
'Annie K. Powell'
'Shilun Qiu'

_publ_section_title
;
 Rolling Up the Sheet: Constructing Metal-Organic Lamellae and Nanotubes
 from a [{Mn3(propanediolato)2}(dicyanamide)2]n Honeycomb Skeleton
;
_journal_name_full 'Journal of the American Chemical Society'
_journal_page_first 18276
_journal_page_last 18279
_journal_paper_doi 10.1021/ja409569q
_journal_volume 135
_journal_year 2013
_chemical_formula_sum 'C32 H54 Br2 Mn3 N9 O12 S2'
_chemical_formula_weight 1145.60
_chemical_name_systematic
;
 ?
;
_space_group_crystal_system monoclinic
_space_group_IT_number 14
_space_group_name_Hall '-P 2ybc'
_space_group_name_H-M_alt 'P 1 21/c 1'
_symmetry_space_group_name_Hall '-P 2ybc'
_symmetry_space_group_name_H-M 'P 1 21/c 1'
_atom_sites_solution_hydrogens geom
_atom_sites_solution_primary direct
_atom_sites_solution_secondary difmap
_audit_creation_method SHELXL-2013
_cell_angle_alpha 90
_cell_angle_beta 105.254(1)
_cell_angle_gamma 90
_cell_formula_units_Z 4
_cell_length_a 18.4963(11)
_cell_length_b 11.5794(7)
_cell_length_c 24.7985(14)
_cell_measurement_reflns_used 5874
_cell_measurement_temperature 185(2)
_cell_measurement_theta_max 24.0335
_cell_measurement_theta_min 2.2826
_cell_volume 5124.1(5)
_computing_cell_refinement 'Apex2 (Bruker AXS Inc., 2005)'
_computing_data_collection 'Apex2 (Bruker AXS Inc., 2005)'
_computing_data_reduction 'Apex2 (Bruker AXS Inc., 2005)'
_computing_molecular_graphics 'Diamond 2.1 (Crystal Impact, 1998)'
_computing_publication_material 'SHELXL-2013 (Sheldrick, 2013)'
_computing_structure_refinement 'SHELXL-2013 (Sheldrick, 2013)'
_computing_structure_solution 'SHELXL-2013 (Sheldrick, 2013)'
_diffrn_ambient_temperature 185(2)
_diffrn_measured_fraction_theta_full 0.995
_diffrn_measured_fraction_theta_max 0.995
_diffrn_measurement_device_type 'Bruker Apex II'
_diffrn_measurement_method 'phi and omega scans'
_diffrn_radiation_type MoK\a
_diffrn_radiation_wavelength 0.71073
_diffrn_reflns_av_R_equivalents 0.0343
_diffrn_reflns_av_unetI/netI 0.0473
_diffrn_reflns_Laue_measured_fraction_full 0.995
_diffrn_reflns_Laue_measured_fraction_max 0.995
_diffrn_reflns_limit_h_max 22
_diffrn_reflns_limit_h_min -19
_diffrn_reflns_limit_k_max 11
_diffrn_reflns_limit_k_min -13
_diffrn_reflns_limit_l_max 29
_diffrn_reflns_limit_l_min -29
_diffrn_reflns_number 25732
_diffrn_reflns_point_group_measured_fraction_full 0.995
_diffrn_reflns_point_group_measured_fraction_max 0.995
_diffrn_reflns_theta_full 25.250
_diffrn_reflns_theta_max 25.349
_diffrn_reflns_theta_min 2.097
_diffrn_source 'fine-focus sealed tube'
_exptl_absorpt_coefficient_mu 2.427
_exptl_absorpt_correction_T_max 0.722
_exptl_absorpt_correction_T_min 0.670
_exptl_absorpt_correction_type multi-scan
_exptl_absorpt_process_details 'SADABS 2.10 (Bruker AXS Inc., 2005)'
_exptl_crystal_colour orange
_exptl_crystal_density_diffrn 1.485
_exptl_crystal_description block
_exptl_crystal_F_000 2328
_exptl_crystal_size_max 0.170
_exptl_crystal_size_mid 0.160
_exptl_crystal_size_min 0.130
_refine_diff_density_max 0.884
_refine_diff_density_min -0.529
_refine_diff_density_rms 0.093
_refine_ls_extinction_method none
_refine_ls_goodness_of_fit_ref 1.032
_refine_ls_hydrogen_treatment mixed
_refine_ls_matrix_type full
_refine_ls_number_parameters 559
_refine_ls_number_reflns 9321
_refine_ls_number_restraints 47
_refine_ls_restrained_S_all 1.035
_refine_ls_R_factor_all 0.0869
_refine_ls_R_factor_gt 0.0520
_refine_ls_shift/su_max 0.001
_refine_ls_shift/su_mean 0.000
_refine_ls_structure_factor_coef Fsqd
_refine_ls_weighting_details 'w=1/[\s^2^(Fo^2^)+(0.0840P)^2^+4.2534P] where P=(Fo^2^+2Fc^2^)/3'
_refine_ls_weighting_scheme calc
_refine_ls_wR_factor_gt 0.1400
_refine_ls_wR_factor_ref 0.1586
_reflns_Friedel_coverage 0.000
_reflns_number_gt 6200
_reflns_number_total 9321
_reflns_threshold_expression 'I > 2\s(I)'
_cod_data_source_file ja409569q_si_003.cif
_cod_data_source_block sheet_tube_2
_cod_database_code 4121290
_shelx_space_group_comment
;
The symmetry employed for this shelxl refinement is uniquely defined
by the following loop, which should always be used as a source of
symmetry information in preference to the above space-group names.
They are only intended as comments.
;
_shelx_estimated_absorpt_t_min 0.683
_shelx_estimated_absorpt_t_max 0.743
_shelxl_version_number 2013-4

loop_
_space_group_symop_operation_xyz
'x, y, z'
'-x, y+1/2, -z+1/2'
'-x, -y, -z'
'x, -y-1/2, z-1/2'

loop_
_atom_site_label
_atom_site_type_symbol
_atom_site_fract_x
_atom_site_fract_y
_atom_site_fract_z
_atom_site_U_iso_or_equiv
_atom_site_adp_type
_atom_site_occupancy
_atom_site_site_symmetry_order
_atom_site_calc_flag
_atom_site_refinement_flags_posn
_atom_site_refinement_flags_adp
_atom_site_refinement_flags_occupancy
_atom_site_disorder_assembly
_atom_site_disorder_group
Mn1 Mn 0.30204(5) 0.52239(7) 0.57921(3) 0.0476(2) Uani 1 1 d . . . . .
Mn2 Mn 0.30679(4) 0.49837(6) 0.70713(3) 0.03391(19) Uani 1 1 d . . . . .
Mn3 Mn 0.30122(5) 0.48445(7) 0.83367(3) 0.0439(2) Uani 1 1 d . . . . .
Br1 Br 0.44037(3) 0.38254(5) 0.72935(2) 0.06015(19) Uani 1 1 d D . . . .
Br2 Br 0.14033(4) 0.63437(5) 0.67448(2) 0.06197(19) Uani 1 1 d . . . . .
O1 O 0.33157(19) 0.6093(3) 0.65938(13) 0.0404(8) Uani 1 1 d . . . . .
C1 C 0.3834(3) 0.6992(4) 0.6783(2) 0.0473(13) Uani 1 1 d . . . . .
H1A H 0.3793 0.7559 0.6477 0.057 Uiso 1 1 calc R U . . .
H1B H 0.4348 0.6670 0.6877 0.057 Uiso 1 1 calc R U . . .
O2 O 0.33218(19) 0.5906(3) 0.77198(12) 0.0397(8) Uani 1 1 d . . . . .
C2 C 0.3847(3) 0.6830(4) 0.7800(2) 0.0532(14) Uani 1 1 d . . . . .
H2A H 0.4361 0.6511 0.7879 0.064 Uiso 1 1 calc R U . . .
H2B H 0.3811 0.7293 0.8128 0.064 Uiso 1 1 calc R U . . .
C3 C 0.3706(3) 0.7603(4) 0.7291(2) 0.0518(14) Uani 1 1 d . . . . .
H3A H 0.4081 0.8244 0.7384 0.062 Uiso 1 1 calc R U . . .
N1 N 0.2986(3) 0.8118(4) 0.7182(2) 0.0609(13) Uani 1 1 d D . . . .
H1 H 0.262(3) 0.782(5) 0.695(2) 0.073 Uiso 1 1 d D U . . .
S1 S 0.28951(12) 0.95011(13) 0.71461(8) 0.0753(5) Uani 1 1 d . . . . .
O5 O 0.2112(3) 0.9708(4) 0.7025(3) 0.108(2) Uani 1 1 d . . . . .
O6 O 0.3366(3) 1.0004(3) 0.7642(2) 0.0930(17) Uani 1 1 d . . . . .
C4 C 0.3212(4) 0.9991(5) 0.6581(3) 0.0613(16) Uani 1 1 d . . . . .
C5 C 0.2785(4) 0.9863(6) 0.6059(4) 0.089(2) Uani 1 1 d . . . . .
H5A H 0.2306 0.9511 0.5995 0.107 Uiso 1 1 calc R U . . .
C6 C 0.3038(4) 1.0244(7) 0.5607(3) 0.089(2) Uani 1 1 d . . . . .
H6A H 0.2732 1.0148 0.5236 0.106 Uiso 1 1 calc R U . . .
C7 C 0.3734(4) 1.0763(6) 0.5696(3) 0.0701(17) Uani 1 1 d . . . . .
C8 C 0.4150(4) 1.0871(7) 0.6232(3) 0.080(2) Uani 1 1 d . . . . .
H8A H 0.4632 1.1215 0.6304 0.096 Uiso 1 1 calc R U . . .
C9 C 0.3894(4) 1.0496(6) 0.6676(3) 0.0686(17) Uani 1 1 d . . . . .
H9A H 0.4195 1.0592 0.7047 0.082 Uiso 1 1 calc R U . . .
C10 C 0.4005(5) 1.1209(8) 0.5209(3) 0.108(3) Uani 1 1 d . . . . .
H10A H 0.3632 1.1032 0.4858 0.162 Uiso 1 1 calc R U . . .
H10B H 0.4482 1.0838 0.5211 0.162 Uiso 1 1 calc R U . . .
H10C H 0.4077 1.2047 0.5244 0.162 Uiso 1 1 calc R U . . .
O3 O 0.26495(18) 0.4193(3) 0.63961(12) 0.0358(7) Uani 1 1 d . . . . .
C11 C 0.2458(3) 0.3010(4) 0.63736(19) 0.0419(12) Uani 1 1 d . . . . .
H11A H 0.2922 0.2543 0.6444 0.050 Uiso 1 1 calc R U . . .
H11B H 0.2149 0.2823 0.5993 0.050 Uiso 1 1 calc R U . . .
O4 O 0.26637(18) 0.4004(3) 0.75275(12) 0.0374(7) Uani 1 1 d . . . . .
C12 C 0.2494(3) 0.2834(4) 0.7397(2) 0.0481(13) Uani 1 1 d . . . . .
H12A H 0.2211 0.2520 0.7652 0.058 Uiso 1 1 calc R U . . .
H12B H 0.2966 0.2391 0.7456 0.058 Uiso 1 1 calc R U . . .
C13 C 0.2032(3) 0.2683(4) 0.67937(19) 0.0458(13) Uani 1 1 d . . . . .
H13A H 0.1899 0.1847 0.6738 0.055 Uiso 1 1 calc R U . . .
N2 N 0.1342(3) 0.3322(4) 0.67182(19) 0.0571(12) Uani 1 1 d D . . . .
H2 H 0.136(3) 0.405(3) 0.671(2) 0.069 Uiso 1 1 d D U . . .
S2 S 0.05483(10) 0.27494(19) 0.64184(7) 0.0805(6) Uani 1 1 d . . . . .
O7 O 0.0498(3) 0.1682(5) 0.6663(3) 0.115(2) Uani 1 1 d . . . . .
O8 O -0.0008(3) 0.3611(6) 0.6407(2) 0.115(2) Uani 1 1 d . . . . .
C14 C 0.0545(4) 0.2448(7) 0.5727(3) 0.078(2) Uani 1 1 d . . . . .
C15 C 0.0428(6) 0.3317(10) 0.5346(4) 0.131(4) Uani 1 1 d . U . . .
H15A H 0.0375 0.4084 0.5466 0.158 Uiso 1 1 calc R U . . .
C16 C 0.0383(6) 0.3108(11) 0.4776(4) 0.148(4) Uani 1 1 d . U . . .
H16A H 0.0300 0.3722 0.4513 0.177 Uiso 1 1 calc R U . . .
C17 C 0.0464(5) 0.1995(11) 0.4615(4) 0.120(3) Uani 1 1 d . U . . .
C18 C 0.0667(6) 0.1185(10) 0.4988(4) 0.135(3) Uani 1 1 d . U . . .
H18A H 0.0818 0.0454 0.4883 0.162 Uiso 1 1 calc R U . . .
C19 C 0.0663(6) 0.1392(9) 0.5566(4) 0.123(3) Uani 1 1 d . U . . .
H19A H 0.0746 0.0772 0.5826 0.148 Uiso 1 1 calc R U . . .
C20 C 0.0396(6) 0.1743(13) 0.3983(4) 0.184(5) Uani 1 1 d . U . . .
H20A H 0.0225 0.2440 0.3763 0.275 Uiso 1 1 calc R U . . .
H20B H 0.0033 0.1119 0.3854 0.275 Uiso 1 1 calc R U . . .
H20C H 0.0885 0.1510 0.3938 0.275 Uiso 1 1 calc R U . . .
N3 N 0.3492(4) 0.6532(5) 0.5355(2) 0.0786(16) Uani 1 1 d . . . . .
C21 C 0.3733(3) 0.7124(6) 0.5089(2) 0.0617(16) Uani 1 1 d . . . . .
N4 N 0.4080(3) 0.7793(6) 0.4817(2) 0.095(2) Uani 1 1 d . . . . .
C22 C 0.3716(3) 0.8423(6) 0.4399(2) 0.0592(15) Uani 1 1 d . . . . .
N5 N 0.3472(3) 0.8996(5) 0.4028(2) 0.0707(15) Uani 1 1 d . . . . .
N6 N 0.2597(4) 0.4067(5) 0.5090(2) 0.0776(16) Uani 1 1 d . . . . .
C23 C 0.2404(5) 0.3511(6) 0.4709(3) 0.085(2) Uani 1 1 d . . . . .
N7 N 0.2090(5) 0.2989(8) 0.4247(3) 0.171(5) Uani 1 1 d . . . . .
C24 C 0.2387(4) 0.2138(6) 0.4029(2) 0.0752(19) Uani 1 1 d . . . . .
N8 N 0.2547(3) 0.1452(5) 0.37927(19) 0.0707(15) Uani 1 1 d . . . . .
O9 O 0.4098(3) 0.4272(5) 0.59853(19) 0.0852(15) Uani 1 1 d D U . . .
H9 H 0.415(4) 0.397(6) 0.6335(19) 0.102 Uiso 1 1 d D U . . .
C25 C 0.4795(7) 0.4388(13) 0.5854(6) 0.201(6) Uani 1 1 d . U . . .
H25A H 0.5129 0.3757 0.6028 0.301 Uiso 1 1 calc R U . . .
H25B H 0.5024 0.5130 0.5995 0.301 Uiso 1 1 calc R U . . .
H25C H 0.4716 0.4358 0.5447 0.301 Uiso 1 1 calc R U . . .
O10 O 0.1930(3) 0.6136(4) 0.56037(17) 0.0789(13) Uani 1 1 d D U . . .
H10 H 0.176(4) 0.617(6) 0.591(2) 0.095 Uiso 1 1 d D U . . .
C26 C 0.1618(7) 0.6974(14) 0.5220(6) 0.225(8) Uani 1 1 d . U . . .
H26A H 0.1118 0.7170 0.5258 0.338 Uiso 1 1 calc R U . . .
H26B H 0.1577 0.6686 0.4842 0.338 Uiso 1 1 calc R U . . .
H26C H 0.1936 0.7664 0.5288 0.338 Uiso 1 1 calc R U . . .
O11 O 0.1931(2) 0.5804(3) 0.80821(16) 0.0583(10) Uani 1 1 d D U . . .
H11 H 0.185(3) 0.602(5) 0.7740(16) 0.070 Uiso 1 1 d D U . . .
C27 C 0.1256(5) 0.5374(9) 0.8152(4) 0.134(4) Uani 1 1 d . U . . .
H27A H 0.0856 0.5936 0.8009 0.201 Uiso 1 1 calc R U . . .
H27B H 0.1306 0.5237 0.8550 0.201 Uiso 1 1 calc R U . . .
H27C H 0.1134 0.4646 0.7946 0.201 Uiso 1 1 calc R U . . .
O12 O 0.4086(3) 0.3910(5) 0.85001(17) 0.0877(16) Uani 1 1 d D . . . .
H12 H 0.430(4) 0.395(6) 0.8207(18) 0.105 Uiso 1 1 d D U . . .
C28A C 0.4637(7) 0.3495(12) 0.8918(5) 0.075(4) Uiso 0.53 1 d D . P A 1
H28A H 0.5018 0.3129 0.8765 0.113 Uiso 0.53 1 calc R U P A 1
H28B H 0.4432 0.2923 0.9129 0.113 Uiso 0.53 1 calc R U P A 1
H28C H 0.4866 0.4128 0.9167 0.113 Uiso 0.53 1 calc R U P A 1
C28B C 0.4370(10) 0.2915(13) 0.8779(7) 0.088(5) Uiso 0.47 1 d D . P A 2
H28D H 0.4882 0.2789 0.8748 0.132 Uiso 0.47 1 calc R U P A 2
H28E H 0.4055 0.2259 0.8615 0.132 Uiso 0.47 1 calc R U P A 2
H28F H 0.4377 0.2989 0.9174 0.132 Uiso 0.47 1 calc R U P A 2
N9 N 0.1241(4) 0.9543(6) 0.7807(3) 0.0935(19) Uani 1 1 d . . . . .
H91 H 0.1595 0.9806 0.7589 0.112 Uiso 1 1 calc R U . . .
C29 C 0.0991(5) 1.0581(7) 0.8049(3) 0.107(3) Uani 1 1 d . . . . .
H29A H 0.1422 1.0950 0.8307 0.161 Uiso 1 1 calc R U . . .
H29B H 0.0623 1.0362 0.8252 0.161 Uiso 1 1 calc R U . . .
H29C H 0.0761 1.1122 0.7749 0.161 Uiso 1 1 calc R U . . .
C30 C 0.0598(5) 0.8972(7) 0.7405(4) 0.106(3) Uani 1 1 d . . . . .
H30A H 0.0777 0.8289 0.7245 0.159 Uiso 1 1 calc R U . . .
H30B H 0.0370 0.9514 0.7104 0.159 Uiso 1 1 calc R U . . .
H30C H 0.0225 0.8738 0.7600 0.159 Uiso 1 1 calc R U . . .
C31 C 0.1649(7) 0.8662(8) 0.8221(5) 0.129(4) Uani 1 1 d . . . . .
H31A H 0.1304 0.8373 0.8435 0.155 Uiso 1 1 calc R U . . .
H31B H 0.1780 0.8001 0.8012 0.155 Uiso 1 1 calc R U . . .
C32 C 0.2331(7) 0.9076(13) 0.8615(5) 0.178(6) Uani 1 1 d . . . . .
H32A H 0.2554 0.8449 0.8871 0.266 Uiso 1 1 calc R U . . .
H32B H 0.2209 0.9724 0.8830 0.266 Uiso 1 1 calc R U . . .
H32C H 0.2688 0.9333 0.8410 0.266 Uiso 1 1 calc R U . . .

loop_
_atom_site_aniso_label
_atom_site_aniso_U_11
_atom_site_aniso_U_22
_atom_site_aniso_U_33
_atom_site_aniso_U_23
_atom_site_aniso_U_13
_atom_site_aniso_U_12
Mn1 0.0703(6) 0.0471(5) 0.0308(4) 0.0017(3) 0.0231(4) -0.0012(4)
Mn2 0.0469(4) 0.0305(4) 0.0263(4) -0.0020(3) 0.0129(3) -0.0056(3)
Mn3 0.0586(5) 0.0485(5) 0.0253(4) -0.0006(3) 0.0122(3) 0.0008(4)
Br1 0.0508(3) 0.0800(4) 0.0487(3) -0.0030(3) 0.0112(3) 0.0189(3)
Br2 0.0643(4) 0.0655(4) 0.0564(4) 0.0011(3) 0.0163(3) 0.0161(3)
O1 0.056(2) 0.0339(18) 0.0360(17) -0.0019(14) 0.0204(16) -0.0091(15)
C1 0.053(3) 0.040(3) 0.054(3) 0.002(2) 0.024(3) -0.007(2)
O2 0.054(2) 0.0366(18) 0.0297(16) -0.0057(13) 0.0129(15) -0.0068(15)
C2 0.070(4) 0.045(3) 0.046(3) -0.016(2) 0.018(3) -0.020(3)
C3 0.070(4) 0.030(3) 0.063(3) -0.008(2) 0.031(3) -0.013(3)
N1 0.073(4) 0.040(3) 0.079(4) -0.006(2) 0.038(3) -0.007(2)
S1 0.1090(15) 0.0395(8) 0.0996(13) 0.0036(8) 0.0670(12) 0.0064(9)
O5 0.124(5) 0.055(3) 0.188(6) 0.036(3) 0.117(4) 0.024(3)
O6 0.167(5) 0.044(2) 0.090(3) -0.021(2) 0.071(4) -0.023(3)
C4 0.078(5) 0.038(3) 0.077(4) -0.001(3) 0.038(4) 0.005(3)
C5 0.082(5) 0.084(5) 0.104(6) -0.018(4) 0.031(5) -0.039(4)
C6 0.075(5) 0.112(6) 0.076(5) -0.005(4) 0.015(4) -0.031(4)
C7 0.070(5) 0.087(5) 0.055(4) 0.005(3) 0.019(3) -0.010(4)
C8 0.059(4) 0.125(6) 0.054(4) 0.019(4) 0.012(3) -0.019(4)
C9 0.071(4) 0.078(4) 0.057(4) 0.016(3) 0.016(3) -0.009(4)
C10 0.099(6) 0.171(9) 0.059(4) 0.014(5) 0.029(4) -0.044(6)
O3 0.048(2) 0.0340(18) 0.0267(16) -0.0024(13) 0.0127(14) -0.0043(14)
C11 0.052(3) 0.038(3) 0.035(3) -0.010(2) 0.009(2) -0.008(2)
O4 0.051(2) 0.0339(18) 0.0287(16) 0.0021(13) 0.0122(15) -0.0053(14)
C12 0.068(4) 0.033(3) 0.043(3) 0.005(2) 0.014(3) -0.012(2)
C13 0.062(4) 0.036(3) 0.040(3) -0.004(2) 0.014(3) -0.015(2)
N2 0.054(3) 0.065(3) 0.053(3) -0.012(3) 0.014(2) -0.012(3)
S2 0.0573(11) 0.1196(16) 0.0715(11) -0.0302(11) 0.0292(9) -0.0302(10)
O7 0.097(4) 0.105(4) 0.141(5) -0.007(4) 0.030(4) -0.064(3)
O8 0.051(3) 0.193(6) 0.112(4) -0.056(4) 0.039(3) 0.002(3)
C14 0.050(4) 0.102(6) 0.076(5) -0.033(4) 0.009(3) -0.014(4)
C15 0.156(10) 0.159(9) 0.072(5) -0.018(5) 0.018(5) 0.069(7)
C16 0.170(10) 0.197(8) 0.071(5) -0.020(5) 0.024(5) 0.068(7)
C17 0.071(5) 0.194(8) 0.088(5) -0.054(5) 0.007(4) 0.029(5)
C18 0.123(8) 0.162(8) 0.107(6) -0.057(5) 0.008(5) 0.005(6)
C19 0.122(8) 0.131(8) 0.111(6) -0.054(5) 0.020(5) -0.041(6)
C20 0.134(9) 0.326(15) 0.081(5) -0.077(7) 0.011(5) 0.042(10)
N3 0.102(5) 0.087(4) 0.052(3) 0.020(3) 0.030(3) -0.014(3)
C21 0.065(4) 0.077(4) 0.040(3) 0.015(3) 0.009(3) -0.007(3)
N4 0.064(4) 0.135(5) 0.080(4) 0.062(4) 0.008(3) -0.016(3)
C22 0.060(4) 0.077(4) 0.043(3) 0.015(3) 0.019(3) -0.006(3)
N5 0.091(4) 0.082(4) 0.038(3) 0.019(3) 0.016(3) 0.006(3)
N6 0.112(5) 0.078(4) 0.046(3) -0.018(3) 0.027(3) -0.011(3)
C23 0.107(6) 0.089(5) 0.057(4) -0.027(4) 0.018(4) 0.021(4)
N7 0.171(8) 0.190(9) 0.109(6) -0.104(6) -0.040(5) 0.085(7)
C24 0.091(5) 0.085(5) 0.041(3) -0.021(3) 0.002(3) 0.011(4)
N8 0.102(4) 0.073(4) 0.036(3) -0.016(2) 0.016(3) 0.006(3)
O9 0.086(3) 0.117(4) 0.069(3) 0.013(3) 0.048(3) 0.031(3)
C25 0.138(8) 0.260(15) 0.245(15) 0.107(13) 0.122(9) 0.085(9)
O10 0.098(4) 0.094(3) 0.048(2) 0.012(2) 0.024(2) 0.031(3)
C26 0.165(12) 0.293(16) 0.244(14) 0.178(14) 0.099(11) 0.117(12)
O11 0.060(3) 0.069(3) 0.052(2) 0.003(2) 0.027(2) 0.0094(19)
C27 0.077(5) 0.167(9) 0.172(10) 0.057(8) 0.054(6) -0.003(5)
O12 0.090(4) 0.124(4) 0.044(2) 0.010(3) 0.008(2) 0.052(3)
N9 0.086(5) 0.113(5) 0.090(4) -0.003(4) 0.038(4) 0.002(4)
C29 0.134(8) 0.086(6) 0.102(6) -0.029(5) 0.032(6) 0.000(5)
C30 0.100(7) 0.123(7) 0.102(6) -0.038(5) 0.038(5) -0.021(5)
C31 0.152(10) 0.113(8) 0.136(9) 0.038(7) 0.061(8) 0.041(7)
C32 0.124(10) 0.291(17) 0.102(8) 0.002(9) 0.003(7) 0.056(10)

loop_
_atom_type_symbol
_atom_type_description
_atom_type_scat_dispersion_real
_atom_type_scat_dispersion_imag
_atom_type_scat_source
C C 0.0033 0.0016 'International Tables Vol C Tables 4.2.6.8 and 6.1.1.4'
H H 0.0000 0.0000 'International Tables Vol C Tables 4.2.6.8 and 6.1.1.4'
N N 0.0061 0.0033 'International Tables Vol C Tables 4.2.6.8 and 6.1.1.4'
O O 0.0106 0.0060 'International Tables Vol C Tables 4.2.6.8 and 6.1.1.4'
S S 0.1246 0.1234 'International Tables Vol C Tables 4.2.6.8 and 6.1.1.4'
Mn Mn 0.3368 0.7283 'International Tables Vol C Tables 4.2.6.8 and 6.1.1.4'
Br Br -0.2901 2.4595 'International Tables Vol C Tables 4.2.6.8 and 6.1.1.4'

loop_
_geom_angle_atom_site_label_1
_geom_angle_atom_site_label_2
_geom_angle_atom_site_label_3
_geom_angle
_geom_angle_site_symmetry_1
_geom_angle_site_symmetry_3
O3 Mn1 O1 70.74(11) . .
O3 Mn1 N6 95.80(16) . .
O1 Mn1 N6 166.49(17) . .
O3 Mn1 N3 166.28(17) . .
O1 Mn1 N3 95.55(17) . .
N6 Mn1 N3 97.9(2) . .
O3 Mn1 O10 88.40(15) . .
O1 Mn1 O10 88.16(15) . .
N6 Mn1 O10 90.5(2) . .
N3 Mn1 O10 91.5(2) . .
O3 Mn1 O9 90.40(15) . .
O1 Mn1 O9 92.14(16) . .
N6 Mn1 O9 88.9(2) . .
N3 Mn1 O9 89.9(2) . .
O10 Mn1 O9 178.6(2) . .
O1 Mn2 O2 95.91(13) . .
O1 Mn2 O3 83.32(13) . .
O2 Mn2 O3 169.93(14) . .
O1 Mn2 O4 170.35(14) . .
O2 Mn2 O4 83.02(13) . .
O3 Mn2 O4 96.05(13) . .
O1 Mn2 Br1 96.00(11) . .
O2 Mn2 Br1 95.56(11) . .
O3 Mn2 Br1 94.50(10) . .
O4 Mn2 Br1 93.64(10) . .
O1 Mn2 Br2 83.58(11) . .
O2 Mn2 Br2 86.95(11) . .
O3 Mn2 Br2 82.98(10) . .
O4 Mn2 Br2 86.79(10) . .
Br1 Mn2 Br2 177.48(3) . .
Mn1 Mn2 Br2 86.29(2) . .
Mn3 Mn2 Br2 89.77(2) . .
O2 Mn3 N5 94.92(16) . 4_576
O2 Mn3 O4 70.68(11) . .
N5 Mn3 O4 165.59(16) 4_576 .
O2 Mn3 N8 166.65(16) . 4_566
N5 Mn3 N8 98.18(19) 4_576 4_566
O4 Mn3 N8 96.23(16) . 4_566
O2 Mn3 O12 90.88(16) . .
N5 Mn3 O12 90.7(2) 4_576 .
O4 Mn3 O12 89.08(15) . .
N8 Mn3 O12 91.5(2) 4_566 .
O2 Mn3 O11 84.30(13) . .
N5 Mn3 O11 92.93(19) 4_576 .
O4 Mn3 O11 86.32(14) . .
N8 Mn3 O11 92.45(19) 4_566 .
O12 Mn3 O11 174.22(14) . .
C1 O1 Mn2 123.5(3) . .
C1 O1 Mn1 129.3(3) . .
Mn2 O1 Mn1 102.49(13) . .
O1 C1 C3 112.3(4) . .
O1 C1 H1A 109.1 . .
C3 C1 H1A 109.1 . .
O1 C1 H1B 109.1 . .
C3 C1 H1B 109.1 . .
H1A C1 H1B 107.9 . .
C2 O2 Mn2 123.6(3) . .
C2 O2 Mn3 128.9(3) . .
Mn2 O2 Mn3 103.26(14) . .
O2 C2 C3 111.5(4) . .
O2 C2 H2A 109.3 . .
C3 C2 H2A 109.3 . .
O2 C2 H2B 109.3 . .
C3 C2 H2B 109.3 . .
H2A C2 H2B 108.0 . .
N1 C3 C2 110.7(4) . .
N1 C3 C1 112.4(5) . .
C2 C3 C1 112.8(4) . .
N1 C3 H3A 106.8 . .
C2 C3 H3A 106.8 . .
C1 C3 H3A 106.8 . .
C3 N1 S1 120.5(4) . .
C3 N1 H1 120(5) . .
S1 N1 H1 109(5) . .
O5 S1 O6 118.0(3) . .
O5 S1 N1 105.4(3) . .
O6 S1 N1 109.0(3) . .
O5 S1 C4 108.4(3) . .
O6 S1 C4 107.4(3) . .
N1 S1 C4 108.4(3) . .
C5 C4 C9 120.1(6) . .
C5 C4 S1 120.2(6) . .
C9 C4 S1 119.7(5) . .
C4 C5 C6 120.4(7) . .
C4 C5 H5A 119.8 . .
C6 C5 H5A 119.8 . .
C7 C6 C5 120.2(7) . .
C7 C6 H6A 119.9 . .
C5 C6 H6A 119.9 . .
C8 C7 C6 117.4(6) . .
C8 C7 C10 121.9(6) . .
C6 C7 C10 120.7(6) . .
C7 C8 C9 121.9(6) . .
C7 C8 H8A 119.0 . .
C9 C8 H8A 119.0 . .
C4 C9 C8 119.9(6) . .
C4 C9 H9A 120.0 . .
C8 C9 H9A 120.0 . .
C7 C10 H10A 109.5 . .
C7 C10 H10B 109.5 . .
H10A C10 H10B 109.5 . .
C7 C10 H10C 109.5 . .
H10A C10 H10C 109.5 . .
H10B C10 H10C 109.5 . .
C11 O3 Mn2 123.1(3) . .
C11 O3 Mn1 129.0(3) . .
Mn2 O3 Mn1 102.46(13) . .
O3 C11 C13 112.7(4) . .
O3 C11 H11A 109.0 . .
C13 C11 H11A 109.0 . .
O3 C11 H11B 109.0 . .
C13 C11 H11B 109.0 . .
H11A C11 H11B 107.8 . .
C12 O4 Mn2 122.6(3) . .
C12 O4 Mn3 129.6(3) . .
Mn2 O4 Mn3 102.48(13) . .
O4 C12 C13 111.7(4) . .
O4 C12 H12A 109.3 . .
C13 C12 H12A 109.3 . .
O4 C12 H12B 109.3 . .
C13 C12 H12B 109.3 . .
H12A C12 H12B 107.9 . .
N2 C13 C11 112.7(4) . .
N2 C13 C12 108.4(4) . .
C11 C13 C12 112.9(4) . .
N2 C13 H13A 107.5 . .
C11 C13 H13A 107.5 . .
C12 C13 H13A 107.5 . .
C13 N2 S2 121.2(4) . .
C13 N2 H2 118(4) . .
S2 N2 H2 116(4) . .
O7 S2 O8 119.9(4) . .
O7 S2 N2 108.8(3) . .
O8 S2 N2 106.7(3) . .
O7 S2 C14 105.5(4) . .
O8 S2 C14 107.7(4) . .
N2 S2 C14 107.7(3) . .
C19 C14 C15 118.9(8) . .
C19 C14 S2 121.5(8) . .
C15 C14 S2 119.6(6) . .
C14 C15 C16 121.7(10) . .
C14 C15 H15A 119.2 . .
C16 C15 H15A 119.2 . .
C17 C16 C15 118.0(11) . .
C17 C16 H16A 121.0 . .
C15 C16 H16A 121.0 . .
C18 C17 C16 120.3(9) . .
C18 C17 C20 120.6(11) . .
C16 C17 C20 118.8(11) . .
C17 C18 C19 120.4(10) . .
C17 C18 H18A 119.8 . .
C19 C18 H18A 119.8 . .
C14 C19 C18 119.6(10) . .
C14 C19 H19A 120.2 . .
C18 C19 H19A 120.2 . .
C17 C20 H20A 109.5 . .
C17 C20 H20B 109.5 . .
H20A C20 H20B 109.5 . .
C17 C20 H20C 109.5 . .
H20A C20 H20C 109.5 . .
H20B C20 H20C 109.5 . .
C21 N3 Mn1 172.9(6) . .
N3 C21 N4 174.0(7) . .
C22 N4 C21 121.5(6) . .
N5 C22 N4 172.6(7) . .
C22 N5 Mn3 177.7(6) . 4_575
C23 N6 Mn1 175.4(6) . .
N6 C23 N7 170.5(9) . .
C23 N7 C24 125.3(8) . .
N8 C24 N7 170.2(8) . .
C24 N8 Mn3 172.7(6) . 4_565
C25 O9 Mn1 136.4(6) . .
C25 O9 H9 112(5) . .
Mn1 O9 H9 105(5) . .
O9 C25 H25A 109.5 . .
O9 C25 H25B 109.5 . .
H25A C25 H25B 109.5 . .
O9 C25 H25C 109.5 . .
H25A C25 H25C 109.5 . .
H25B C25 H25C 109.5 . .
C26 O10 Mn1 132.5(6) . .
C26 O10 H10 112(5) . .
Mn1 O10 H10 110(5) . .
O10 C26 H26A 109.5 . .
O10 C26 H26B 109.5 . .
H26A C26 H26B 109.5 . .
O10 C26 H26C 109.5 . .
H26A C26 H26C 109.5 . .
H26B C26 H26C 109.5 . .
C27 O11 Mn3 123.5(5) . .
C27 O11 H11 107(4) . .
Mn3 O11 H11 109(4) . .
O11 C27 H27A 109.5 . .
O11 C27 H27B 109.5 . .
H27A C27 H27B 109.5 . .
O11 C27 H27C 109.5 . .
H27A C27 H27C 109.5 . .
H27B C27 H27C 109.5 . .
C28A O12 Mn3 141.7(6) . .
C28B O12 Mn3 135.2(8) . .
C28A O12 H12 103(5) . .
C28B O12 H12 105(5) . .
Mn3 O12 H12 113(5) . .
O12 C28A H28A 109.5 . .
O12 C28A H28B 109.5 . .
H28A C28A H28B 109.5 . .
O12 C28A H28C 109.5 . .
H28A C28A H28C 109.5 . .
H28B C28A H28C 109.5 . .
O12 C28B H28D 109.5 . .
O12 C28B H28E 109.5 . .
H28D C28B H28E 109.5 . .
O12 C28B H28F 109.5 . .
H28D C28B H28F 109.5 . .
H28E C28B H28F 109.5 . .
C29 N9 C30 110.8(7) . .
C29 N9 C31 115.6(7) . .
C30 N9 C31 109.0(7) . .
C29 N9 H91 107.0 . .
C30 N9 H91 107.0 . .
C31 N9 H91 107.0 . .
N9 C29 H29A 109.5 . .
N9 C29 H29B 109.5 . .
H29A C29 H29B 109.5 . .
N9 C29 H29C 109.5 . .
H29A C29 H29C 109.5 . .
H29B C29 H29C 109.5 . .
N9 C30 H30A 109.5 . .
N9 C30 H30B 109.5 . .
H30A C30 H30B 109.5 . .
N9 C30 H30C 109.5 . .
H30A C30 H30C 109.5 . .
H30B C30 H30C 109.5 . .
C32 C31 N9 115.2(9) . .
C32 C31 H31A 108.5 . .
N9 C31 H31A 108.5 . .
C32 C31 H31B 108.5 . .
N9 C31 H31B 108.5 . .
H31A C31 H31B 107.5 . .
C31 C32 H32A 109.5 . .
C31 C32 H32B 109.5 . .
H32A C32 H32B 109.5 . .
C31 C32 H32C 109.5 . .
H32A C32 H32C 109.5 . .
H32B C32 H32C 109.5 . .

loop_
_geom_bond_atom_site_label_1
_geom_bond_atom_site_label_2
_geom_bond_distance
_geom_bond_site_symmetry_2
Mn1 O3 2.163(3) .
Mn1 O1 2.166(3) .
Mn1 N6 2.173(5) .
Mn1 N3 2.175(5) .
Mn1 O10 2.216(5) .
Mn1 O9 2.218(5) .
Mn1 Mn2 3.1626(9) .
Mn2 O1 1.883(3) .
Mn2 O2 1.884(3) .
Mn2 O3 1.887(3) .
Mn2 O4 1.890(3) .
Mn2 Br1 2.7370(9) .
Mn2 Mn3 3.1708(9) .
Mn2 Br2 3.3621(9) .
Mn3 O2 2.154(3) .
Mn3 N5 2.166(5) 4_576
Mn3 O4 2.170(3) .
Mn3 N8 2.188(5) 4_566
Mn3 O12 2.204(4) .
Mn3 O11 2.229(4) .
O1 C1 1.409(6) .
C1 C3 1.518(7) .
C1 H1A 0.9900 .
C1 H1B 0.9900 .
O2 C2 1.423(6) .
C2 C3 1.514(7) .
C2 H2A 0.9900 .
C2 H2B 0.9900 .
C3 N1 1.420(7) .
C3 H3A 1.0000 .
N1 S1 1.610(5) .
N1 H1 0.84(3) .
S1 O5 1.421(6) .
S1 O6 1.430(5) .
S1 C4 1.749(6) .
C4 C5 1.337(9) .
C4 C9 1.352(9) .
C5 C6 1.396(10) .
C5 H5A 0.9500 .
C6 C7 1.384(9) .
C6 H6A 0.9500 .
C7 C8 1.357(9) .
C7 C10 1.514(8) .
C8 C9 1.377(8) .
C8 H8A 0.9500 .
C9 H9A 0.9500 .
C10 H10A 0.9800 .
C10 H10B 0.9800 .
C10 H10C 0.9800 .
O3 C11 1.412(5) .
C11 C13 1.511(6) .
C11 H11A 0.9900 .
C11 H11B 0.9900 .
O4 C12 1.408(5) .
C12 C13 1.525(7) .
C12 H12A 0.9900 .
C12 H12B 0.9900 .
C13 N2 1.444(7) .
C13 H13A 1.0000 .
N2 S2 1.605(5) .
N2 H2 0.84(3) .
S2 O7 1.391(6) .
S2 O8 1.428(6) .
S2 C14 1.747(7) .
C14 C19 1.323(10) .
C14 C15 1.357(12) .
C15 C16 1.416(11) .
C15 H15A 0.9500 .
C16 C17 1.368(14) .
C16 H16A 0.9500 .
C17 C18 1.302(14) .
C17 C20 1.567(12) .
C18 C19 1.453(13) .
C18 H18A 0.9500 .
C19 H19A 0.9500 .
C20 H20A 0.9800 .
C20 H20B 0.9800 .
C20 H20C 0.9800 .
N3 C21 1.121(7) .
C21 N4 1.303(8) .
N4 C22 1.301(8) .
C22 N5 1.128(7) .
N5 Mn3 2.166(5) 4_575
N6 C23 1.122(8) .
C23 N7 1.291(9) .
N7 C24 1.311(9) .
C24 N8 1.074(7) .
N8 Mn3 2.188(5) 4_565
O9 C25 1.417(11) .
O9 H9 0.92(4) .
C25 H25A 0.9800 .
C25 H25B 0.9800 .
C25 H25C 0.9800 .
O10 C26 1.375(11) .
O10 H10 0.90(4) .
C26 H26A 0.9800 .
C26 H26B 0.9800 .
C26 H26C 0.9800 .
O11 C27 1.396(8) .
O11 H11 0.86(3) .
C27 H27A 0.9800 .
C27 H27B 0.9800 .
C27 H27C 0.9800 .
O12 C28A 1.338(11) .
O12 C28B 1.375(13) .
O12 H12 0.92(3) .
C28A H28A 0.9800 .
C28A H28B 0.9800 .
C28A H28C 0.9800 .
C28B H28D 0.9800 .
C28B H28E 0.9800 .
C28B H28F 0.9800 .
N9 C29 1.471(9) .
N9 C30 1.491(10) .
N9 C31 1.501(10) .
N9 H91 1.0000 .
C29 H29A 0.9800 .
C29 H29B 0.9800 .
C29 H29C 0.9800 .
C30 H30A 0.9800 .
C30 H30B 0.9800 .
C30 H30C 0.9800 .
C31 C32 1.459(15) .
C31 H31A 0.9900 .
C31 H31B 0.9900 .
C32 H32A 0.9800 .
C32 H32B 0.9800 .
C32 H32C 0.9800 .

loop_
_geom_hbond_atom_site_label_D
_geom_hbond_atom_site_label_H
_geom_hbond_atom_site_label_A
_geom_hbond_distance_DH
_geom_hbond_distance_HA
_geom_hbond_distance_DA
_geom_hbond_angle_DHA
_geom_hbond_site_symmetry_A
N1 H1 Br2 0.84(3) 2.76(5) 3.507(5) 148(5) .
N2 H2 Br2 0.84(3) 2.66(4) 3.500(5) 177(5) .
O9 H9 Br1 0.92(4) 2.30(4) 3.185(4) 161(6) .
O10 H10 Br2 0.90(4) 2.34(4) 3.235(4) 175(7) .
O11 H11 Br2 0.86(3) 2.42(4) 3.262(4) 168(6) .
O12 H12 Br1 0.92(3) 2.33(3) 3.199(4) 159(6) .
N9 H91 O5 1.00 1.89 2.835(7) 155.6 .
C3 H3A Br1 1.00 2.79 3.659(6) 145.9 2_656
C13 H13A O5 1.00 2.58 3.490(7) 151.4 1_545
C29 H29A N7 0.98 2.64 3.538(12) 153.1 4_576
C29 H29B O8 0.98 2.57 3.408(10) 143.0 2_556
C30 H30C O8 0.98 2.60 3.426(9) 141.9 2_556
C31 H31A O8 0.99 2.54 3.398(12) 144.4 2_556
C31 H31B O11 0.99 2.56 3.382(10) 140.4 .
